data_2232629
loop_
_publ_author_name
'Yan, Qi-Dong'
'Xu, Feng'
'Xu, Jun'

_publ_section_title
;
 <i>N</i>'-[6-(3,5-Dimethyl-1<i>H</i>-pyrazol-1-yl)-1,2,4,5-tetrazin-3-yl]butanohydrazide
;
_journal_coeditor_code CV5192
_journal_issue 12
_journal_name_full 'Acta Crystallographica Section E'
_journal_page_first o3339
_journal_paper_doi 10.1107/S1600536811048033
_journal_volume 67
_journal_year 2011
_chemical_formula_iupac 'C11 H16 N8 O'
_chemical_formula_moiety 'C11 H16 N8 O'
_chemical_formula_sum 'C11 H16 N8 O'
_chemical_formula_weight 276.32
_chemical_name_systematic
;
<i>N</i>'-[6-(3,5-Dimethyl-1<i>H</i>-pyrazol-1-yl)-1,2,4,5-tetrazin-3-yl]\
butanohydrazide
;
_space_group_IT_number 14
_symmetry_cell_setting monoclinic
_symmetry_space_group_name_Hall '-P 2yn'
_symmetry_space_group_name_H-M 'P 1 21/n 1'
_atom_sites_solution_hydrogens geom
_atom_sites_solution_primary direct
_atom_sites_solution_secondary difmap
_audit_creation_method SHELXL-97
_cell_angle_alpha 90.00
_cell_angle_beta 99.798(5)
_cell_angle_gamma 90.00
_cell_formula_units_Z 4
_cell_length_a 10.977(3)
_cell_length_b 7.688(2)
_cell_length_c 15.887(5)
_cell_measurement_reflns_used 3486
_cell_measurement_temperature 103(2)
_cell_measurement_theta_max 27.51
_cell_measurement_theta_min 3.25
_cell_volume 1321.2(6)
_computing_cell_refinement 'CrystalClear (Rigaku/MSC, 2008)'
_computing_data_collection 'CrystalClear (Rigaku/MSC, 2008)'
_computing_data_reduction 'CrystalClear (Rigaku/MSC, 2008)'
_computing_molecular_graphics 'PLATON (Spek, 2009)'
_computing_publication_material 'SHELXL97 (Sheldrick, 2008)'
_computing_structure_refinement 'SHELXL-97 (Sheldrick, 2008)'
_computing_structure_solution 'SHELXS-97 (Sheldrick, 2008)'
_diffrn_ambient_temperature 103(2)
_diffrn_detector_area_resol_mean 28.5714
_diffrn_measured_fraction_theta_full 0.998
_diffrn_measured_fraction_theta_max 0.998
_diffrn_measurement_device_type 'Rigaku AFC10/Saturn724+'
_diffrn_measurement_method 'phi and omega scans'
_diffrn_radiation_monochromator graphite
_diffrn_radiation_source 'Rotating Anode'
_diffrn_radiation_type MoK\a
_diffrn_radiation_wavelength 0.71073
_diffrn_reflns_av_R_equivalents 0.0249
_diffrn_reflns_av_sigmaI/netI 0.0235
_diffrn_reflns_limit_h_max 14
_diffrn_reflns_limit_h_min -13
_diffrn_reflns_limit_k_max 9
_diffrn_reflns_limit_k_min -9
_diffrn_reflns_limit_l_max 20
_diffrn_reflns_limit_l_min -20
_diffrn_reflns_number 11624
_diffrn_reflns_theta_full 27.48
_diffrn_reflns_theta_max 27.48
_diffrn_reflns_theta_min 3.25
_diffrn_standards_decay_% 0
_diffrn_standards_interval_count 0
_diffrn_standards_interval_time 0
_diffrn_standards_number 0
_exptl_absorpt_coefficient_mu 0.099
_exptl_absorpt_correction_type none
_exptl_crystal_colour Red
_exptl_crystal_density_diffrn 1.389
_exptl_crystal_density_method 'not measured'
_exptl_crystal_description Block
_exptl_crystal_F_000 584
_exptl_crystal_size_max 0.40
_exptl_crystal_size_mid 0.37
_exptl_crystal_size_min 0.33
_refine_diff_density_max 0.303
_refine_diff_density_min -0.217
_refine_ls_extinction_method none
_refine_ls_goodness_of_fit_ref 1.000
_refine_ls_hydrogen_treatment mixed
_refine_ls_matrix_type full
_refine_ls_number_parameters 192
_refine_ls_number_reflns 3019
_refine_ls_number_restraints 0
_refine_ls_restrained_S_all 1.000
_refine_ls_R_factor_all 0.0452
_refine_ls_R_factor_gt 0.0364
_refine_ls_shift/su_max 0.001
_refine_ls_shift/su_mean 0.000
_refine_ls_structure_factor_coef Fsqd
_refine_ls_weighting_details 'calc w=1/[\s^2^(Fo^2^)+(0.0569P)^2^+0.3160P] where P=(Fo^2^+2Fc^2^)/3'
_refine_ls_weighting_scheme calc
_refine_ls_wR_factor_gt 0.0923
_refine_ls_wR_factor_ref 0.0979
_reflns_number_gt 2570
_reflns_number_total 3019
_reflns_threshold_expression >2sigma(I)
_cod_data_source_file cv5192.cif
_cod_data_source_block I
_cod_original_sg_symbol_H-M 'P 21/n'
_cod_database_code 2232629
_cod_database_fobs_code 2232629

loop_
_symmetry_equiv_pos_as_xyz
'x, y, z'
'-x+1/2, y+1/2, -z+1/2'
'-x, -y, -z'
'x-1/2, -y-1/2, z-1/2'

loop_
_atom_site_type_symbol
_atom_site_label
_atom_site_fract_x
_atom_site_fract_y
_atom_site_fract_z
_atom_site_U_iso_or_equiv
_atom_site_adp_type
_atom_site_calc_flag
_atom_site_refinement_flags
_atom_site_occupancy
_atom_site_symmetry_multiplicity
O O17 0.66813(8) 0.18530(11) 0.72170(5) 0.0179(2) Uani d . 1 1
N N1 0.36379(9) 0.45388(13) 0.57707(6) 0.0166(2) Uani d . 1 1
N N2 0.48309(9) 0.41717(13) 0.58523(6) 0.0165(2) Uani d . 1 1
N N4 0.52508(9) 0.63680(13) 0.69398(6) 0.0178(2) Uani d . 1 1
N N5 0.40619(9) 0.67242(13) 0.68429(6) 0.0178(2) Uani d . 1 1
N N7 0.20565(9) 0.62907(13) 0.61117(6) 0.0153(2) Uani d . 1 1
N N8 0.14658(9) 0.65755(13) 0.52903(6) 0.0159(2) Uani d . 1 1
N N14 0.68389(9) 0.49646(13) 0.64665(6) 0.0149(2) Uani d . 1 1
N N15 0.73094(9) 0.34414(13) 0.61788(6) 0.0150(2) Uani d . 1 1
C C3 0.56031(11) 0.51505(15) 0.64082(7) 0.0142(2) Uani d . 1 1
C C6 0.33149(11) 0.58299(15) 0.62452(7) 0.0147(2) Uani d . 1 1
C C9 0.03300(11) 0.70598(15) 0.53650(8) 0.0167(2) Uani d . 1 1
C C10 0.01821(11) 0.70610(16) 0.62297(8) 0.0195(3) Uani d . 1 1
H H10 -0.0548 0.7345 0.6447 0.023 Uiso calc R 1 1
C C11 0.12946(11) 0.65738(15) 0.66942(8) 0.0175(3) Uani d . 1 1
C C12 0.16684(13) 0.62803(19) 0.76288(8) 0.0249(3) Uani d . 1 1
H H12A 0.0950 0.6437 0.7913 0.030 Uiso calc R 1 1
H H12B 0.2313 0.7116 0.7860 0.030 Uiso calc R 1 1
H H12C 0.1988 0.5094 0.7729 0.030 Uiso calc R 1 1
C C13 -0.05815(11) 0.75347(17) 0.45905(8) 0.0205(3) Uani d . 1 1
H H13A -0.0631 0.8804 0.4538 0.025 Uiso calc R 1 1
H H13B -0.1396 0.7069 0.4643 0.025 Uiso calc R 1 1
H H13C -0.0316 0.7043 0.4082 0.025 Uiso calc R 1 1
C C16 0.72224(10) 0.19424(15) 0.65988(7) 0.0146(2) Uani d . 1 1
C C18 0.78094(11) 0.03842(15) 0.62567(7) 0.0170(3) Uani d . 1 1
H H18A 0.8220 -0.0332 0.6741 0.020 Uiso calc R 1 1
H H18B 0.8451 0.0783 0.5932 0.020 Uiso calc R 1 1
C C19 0.68652(12) -0.07353(16) 0.56757(8) 0.0192(3) Uani d . 1 1
H H19A 0.7237 -0.1886 0.5601 0.023 Uiso calc R 1 1
H H19B 0.6138 -0.0922 0.5957 0.023 Uiso calc R 1 1
C C20 0.64377(12) 0.00742(17) 0.48013(8) 0.0217(3) Uani d . 1 1
H H20A 0.6048 0.1201 0.4869 0.026 Uiso calc R 1 1
H H20B 0.5839 -0.0699 0.4458 0.026 Uiso calc R 1 1
H H20C 0.7151 0.0242 0.4513 0.026 Uiso calc R 1 1
H H14N 0.7349(14) 0.550(2) 0.6894(10) 0.028(4) Uiso d . 1 1
H H15N 0.7670(15) 0.351(2) 0.5726(10) 0.028(4) Uiso d . 1 1

loop_
_atom_site_aniso_label
_atom_site_aniso_U_11
_atom_site_aniso_U_22
_atom_site_aniso_U_33
_atom_site_aniso_U_12
_atom_site_aniso_U_13
_atom_site_aniso_U_23
O17 0.0175(4) 0.0219(4) 0.0153(4) 0.0035(3) 0.0055(3) 0.0029(3)
N1 0.0149(5) 0.0183(5) 0.0168(5) 0.0010(4) 0.0032(4) -0.0008(4)
N2 0.0146(5) 0.0180(5) 0.0169(5) 0.0016(4) 0.0023(4) -0.0015(4)
N4 0.0161(5) 0.0196(5) 0.0175(5) 0.0025(4) 0.0019(4) -0.0026(4)
N5 0.0160(5) 0.0198(5) 0.0174(5) 0.0027(4) 0.0021(4) -0.0013(4)
N7 0.0152(5) 0.0187(5) 0.0125(5) 0.0019(4) 0.0037(4) 0.0006(4)
N8 0.0146(5) 0.0191(5) 0.0141(5) 0.0013(4) 0.0025(4) 0.0015(4)
N14 0.0146(5) 0.0152(5) 0.0150(5) 0.0011(4) 0.0024(4) -0.0027(4)
N15 0.0163(5) 0.0157(5) 0.0142(5) 0.0021(4) 0.0058(4) -0.0011(4)
C3 0.0168(6) 0.0138(5) 0.0121(5) 0.0009(4) 0.0029(4) 0.0028(4)
C6 0.0158(5) 0.0153(6) 0.0133(5) 0.0009(4) 0.0034(4) 0.0019(4)
C9 0.0142(5) 0.0149(6) 0.0216(6) 0.0001(4) 0.0048(5) 0.0000(4)
C10 0.0178(6) 0.0200(6) 0.0228(6) 0.0028(5) 0.0092(5) -0.0002(5)
C11 0.0200(6) 0.0166(6) 0.0180(6) 0.0006(5) 0.0088(5) -0.0009(5)
C12 0.0294(7) 0.0297(7) 0.0175(6) 0.0039(6) 0.0096(5) 0.0015(5)
C13 0.0145(6) 0.0218(6) 0.0246(6) 0.0018(5) 0.0017(5) 0.0007(5)
C16 0.0113(5) 0.0186(6) 0.0131(5) 0.0012(4) -0.0001(4) 0.0005(4)
C18 0.0168(6) 0.0182(6) 0.0163(5) 0.0036(5) 0.0037(4) 0.0012(5)
C19 0.0216(6) 0.0164(6) 0.0199(6) 0.0004(5) 0.0048(5) 0.0000(5)
C20 0.0216(6) 0.0240(7) 0.0189(6) -0.0028(5) 0.0023(5) -0.0015(5)

loop_
_atom_type_symbol
_atom_type_description
_atom_type_scat_dispersion_real
_atom_type_scat_dispersion_imag
_atom_type_scat_source
C C 0.0033 0.0016 'International Tables Vol C Tables 4.2.6.8 and 6.1.1.4'
H H 0.0000 0.0000 'International Tables Vol C Tables 4.2.6.8 and 6.1.1.4'
N N 0.0061 0.0033 'International Tables Vol C Tables 4.2.6.8 and 6.1.1.4'
O O 0.0106 0.0060 'International Tables Vol C Tables 4.2.6.8 and 6.1.1.4'

loop_
_geom_angle_atom_site_label_1
_geom_angle_atom_site_label_2
_geom_angle_atom_site_label_3
_geom_angle
N2 N1 C6 117.26(10)
N1 N2 C3 116.57(10)
N5 N4 C3 116.84(10)
N4 N5 C6 116.92(10)
C11 N7 N8 111.97(10)
C11 N7 C6 129.54(10)
N8 N7 C6 118.45(9)
C9 N8 N7 105.01(9)
C3 N14 N15 119.47(10)
C3 N14 H14N 119.3(10)
N15 N14 H14N 114.6(10)
C16 N15 N14 119.89(10)
C16 N15 H15N 122.5(10)
N14 N15 H15N 117.6(10)
N2 C3 N14 119.92(10)
N2 C3 N4 125.35(11)
N14 C3 N4 114.73(10)
N1 C6 N5 126.63(11)
N1 C6 N7 116.88(10)
N5 C6 N7 116.49(10)
N8 C9 C10 110.69(11)
N8 C9 C13 120.23(10)
C10 C9 C13 129.07(11)
C11 C10 C9 106.57(11)
C11 C10 H10 126.7
C9 C10 H10 126.7
N7 C11 C10 105.75(10)
N7 C11 C12 123.70(11)
C10 C11 C12 130.47(11)
C11 C12 H12A 109.5
C11 C12 H12B 109.5
H12A C12 H12B 109.5
C11 C12 H12C 109.5
H12A C12 H12C 109.5
H12B C12 H12C 109.5
C9 C13 H13A 109.5
C9 C13 H13B 109.5
H13A C13 H13B 109.5
C9 C13 H13C 109.5
H13A C13 H13C 109.5
H13B C13 H13C 109.5
O17 C16 N15 121.87(11)
O17 C16 C18 122.49(11)
N15 C16 C18 115.63(10)
C16 C18 C19 112.20(10)
C16 C18 H18A 109.2
C19 C18 H18A 109.2
C16 C18 H18B 109.2
C19 C18 H18B 109.2
H18A C18 H18B 107.9
C20 C19 C18 113.12(10)
C20 C19 H19A 109.0
C18 C19 H19A 109.0
C20 C19 H19B 109.0
C18 C19 H19B 109.0
H19A C19 H19B 107.8
C19 C20 H20A 109.5
C19 C20 H20B 109.5
H20A C20 H20B 109.5
C19 C20 H20C 109.5
H20A C20 H20C 109.5
H20B C20 H20C 109.5

loop_
_geom_bond_atom_site_label_1
_geom_bond_atom_site_label_2
_geom_bond_distance
O17 C16 1.2332(14)
N1 N2 1.3243(14)
N1 C6 1.3304(15)
N2 C3 1.3453(16)
N4 N5 1.3166(14)
N4 C3 1.3602(15)
N5 C6 1.3349(15)
N7 C11 1.3663(15)
N7 N8 1.3723(13)
N7 C6 1.4068(15)
N8 C9 1.3258(15)
N14 C3 1.3515(15)
N14 N15 1.3883(14)
N14 H14N 0.904(16)
N15 C16 1.3432(15)
N15 H15N 0.880(17)
C9 C10 1.4104(17)
C9 C13 1.4932(17)
C10 C11 1.3674(17)
C10 H10 0.9500
C11 C12 1.4887(17)
C12 H12A 0.9800
C12 H12B 0.9800
C12 H12C 0.9800
C13 H13A 0.9800
C13 H13B 0.9800
C13 H13C 0.9800
C16 C18 1.5049(16)
C18 C19 1.5301(17)
C18 H18A 0.9900
C18 H18B 0.9900
C19 C20 1.5216(17)
C19 H19A 0.9900
C19 H19B 0.9900
C20 H20A 0.9800
C20 H20B 0.9800
C20 H20C 0.9800

loop_
_geom_hbond_atom_site_label_D
_geom_hbond_atom_site_label_H
_geom_hbond_atom_site_label_A
_geom_hbond_site_symmetry_A
_geom_hbond_distance_DH
_geom_hbond_distance_HA
_geom_hbond_distance_DA
_geom_hbond_angle_DHA
N14 H14N O17 2_656 0.903(15) 1.923(16) 2.8221(15) 173.8(14)
N15 H15N N8 3_666 0.880(16) 2.008(16) 2.8851(16) 174.5(15)

loop_
_geom_torsion_atom_site_label_1
_geom_torsion_atom_site_label_2
_geom_torsion_atom_site_label_3
_geom_torsion_atom_site_label_4
_geom_torsion
C6 N1 N2 C3 -0.22(15)
C3 N4 N5 C6 1.40(16)
C11 N7 N8 C9 0.71(13)
C6 N7 N8 C9 -177.14(10)
C3 N14 N15 C16 -68.57(14)
N1 N2 C3 N14 -173.71(10)
N1 N2 C3 N4 6.04(17)
N15 N14 C3 N2 -20.85(16)
N15 N14 C3 N4 159.37(10)
N5 N4 C3 N2 -6.68(17)
N5 N4 C3 N14 173.08(10)
N2 N1 C6 N5 -5.02(18)
N2 N1 C6 N7 175.72(10)
N4 N5 C6 N1 4.37(18)
N4 N5 C6 N7 -176.37(10)
C11 N7 C6 N1 132.83(12)
N8 N7 C6 N1 -49.75(15)
C11 N7 C6 N5 -46.50(17)
N8 N7 C6 N5 130.92(11)
N7 N8 C9 C10 -0.93(13)
N7 N8 C9 C13 178.23(10)
N8 C9 C10 C11 0.84(14)
C13 C9 C10 C11 -178.22(12)
N8 N7 C11 C10 -0.20(14)
C6 N7 C11 C10 177.35(11)
N8 N7 C11 C12 176.86(11)
C6 N7 C11 C12 -5.59(19)
C9 C10 C11 N7 -0.36(13)
C9 C10 C11 C12 -177.15(13)
N14 N15 C16 O17 3.44(17)
N14 N15 C16 C18 -177.48(9)
O17 C16 C18 C19 80.97(14)
N15 C16 C18 C19 -98.10(12)
C16 C18 C19 C20 74.42(13)

loop_
_cod_related_entry_id
_cod_related_entry_database
_cod_related_entry_code
1 ChemSpider 30657204
